data_7025394
loop_
_publ_author_name
'Mooibroek, Tiddo Jonathan'
'Gamez, Patrick'
'Pevec, Andrej'
'Kasunic, Marta'
'Kozlevcar, Bojan'
'Fu, Wen-Tian'
'Reedijk, Jan'

_publ_section_title
;
 Efficient, stable, tunable, and easy to synthesize, handle and recycle
 luminescent materials: [H2NMe2]3[Ln(III)(2,6-dipicolinolate)3] (Ln = Eu,
 Tb, or its solid solutions).
;
_journal_issue 28
_journal_name_full 'Dalton transactions (Cambridge, England : 2003)'
_journal_page_first 6483
_journal_page_last 6487
_journal_paper_doi 10.1039/c000076k
_journal_volume 39
_journal_year 2010
_chemical_formula_sum 'C27 H33 Eu N6 O12'
_chemical_formula_weight 785.55
_chemical_name_systematic
;
?
;
_space_group_IT_number 2
_symmetry_cell_setting triclinic
_symmetry_space_group_name_Hall '-P 1'
_symmetry_space_group_name_H-M 'P -1'
_atom_sites_solution_hydrogens geom
_atom_sites_solution_primary direct
_atom_sites_solution_secondary difmap
_audit_creation_method SHELXL-97
_cell_angle_alpha 78.6380(7)
_cell_angle_beta 69.8886(7)
_cell_angle_gamma 72.6756(8)
_cell_formula_units_Z 2
_cell_length_a 12.0026(2)
_cell_length_b 12.0692(2)
_cell_length_c 12.4073(2)
_cell_measurement_reflns_used 6135
_cell_measurement_temperature 293(2)
_cell_measurement_theta_max 27.48
_cell_measurement_theta_min 2.55
_cell_volume 1602.19(5)
_computing_cell_refinement 'DENZO-SMN (Otwinowski & Minor, 1997)'
_computing_data_collection 'KappaCCD Reference Manual (Nonius, 1998)'
_computing_data_reduction 'DENZO-SMN (Otwinowski & Minor, 1997)'
_computing_publication_material 'WinGX publication routines (Farrugia, 1999)'
_computing_structure_refinement 'SHELXL-97 (Sheldrick, 2008)'
_computing_structure_solution 'SIR-92 (Giacovazzo, 1993)'
_diffrn_ambient_temperature 293(2)
_diffrn_measured_fraction_theta_full 0.988
_diffrn_measured_fraction_theta_max 0.988
_diffrn_measurement_device_type
;
Nonius KappaCCD area-detector diffractometer
;
_diffrn_measurement_method '\w scans'
_diffrn_radiation_monochromator graphite
_diffrn_radiation_source 'fine-focus sealed tube'
_diffrn_radiation_type MoK\a
_diffrn_radiation_wavelength 0.71073
_diffrn_reflns_av_R_equivalents 0.0217
_diffrn_reflns_av_sigmaI/netI 0.0417
_diffrn_reflns_limit_h_max 15
_diffrn_reflns_limit_h_min -13
_diffrn_reflns_limit_k_max 15
_diffrn_reflns_limit_k_min -15
_diffrn_reflns_limit_l_max 15
_diffrn_reflns_limit_l_min -15
_diffrn_reflns_number 11707
_diffrn_reflns_theta_full 27.00
_diffrn_reflns_theta_max 27.00
_diffrn_reflns_theta_min 3.44
_exptl_absorpt_coefficient_mu 2.027
_exptl_absorpt_correction_T_max 0.8880
_exptl_absorpt_correction_T_min 0.7508
_exptl_absorpt_correction_type multi-scan
_exptl_absorpt_process_details 'SCALEPACK (Otwinowski & Minor, 1997)'
_exptl_crystal_colour colourless
_exptl_crystal_density_diffrn 1.628
_exptl_crystal_density_method 'not measured'
_exptl_crystal_description block
_exptl_crystal_F_000 792
_exptl_crystal_size_max 0.15
_exptl_crystal_size_mid 0.08
_exptl_crystal_size_min 0.06
_refine_diff_density_max 0.956
_refine_diff_density_min -0.674
_refine_diff_density_rms 0.076
_refine_ls_extinction_method none
_refine_ls_goodness_of_fit_ref 1.090
_refine_ls_hydrogen_treatment mixed
_refine_ls_matrix_type full
_refine_ls_number_parameters 439
_refine_ls_number_reflns 6922
_refine_ls_number_restraints 6
_refine_ls_restrained_S_all 1.090
_refine_ls_R_factor_all 0.0356
_refine_ls_R_factor_gt 0.0286
_refine_ls_shift/su_max 0.001
_refine_ls_shift/su_mean 0.0001
_refine_ls_structure_factor_coef Fsqd
_refine_ls_weighting_details 'calc w=1/[\s^2^(Fo^2^)+(0.0122P)^2^+1.4003P] where P=(Fo^2^+2Fc^2^)/3'
_refine_ls_weighting_scheme calc
_refine_ls_wR_factor_gt 0.0616
_refine_ls_wR_factor_ref 0.0649
_reflns_number_gt 6214
_reflns_number_total 6922
_reflns_threshold_expression >2\s(I)
_cod_data_source_file c000076k.txt
_cod_data_source_block k982
_cod_original_sg_symbol_H-M P-1
_cod_database_code 7025394

loop_
_symmetry_equiv_pos_as_xyz
'x, y, z'
'-x, -y, -z'

loop_
_atom_site_label
_atom_site_type_symbol
_atom_site_fract_x
_atom_site_fract_y
_atom_site_fract_z
_atom_site_U_iso_or_equiv
_atom_site_adp_type
_atom_site_occupancy
_atom_site_symmetry_multiplicity
_atom_site_calc_flag
_atom_site_refinement_flags
Eu1 Eu 0.227509(12) 0.263099(12) 0.231053(12) 0.03033(6) Uani 1 1 d .
O1 O 0.1416(2) 0.47107(18) 0.22304(19) 0.0418(5) Uani 1 1 d .
O2 O 0.2744(2) 0.13258(18) 0.39920(19) 0.0445(5) Uani 1 1 d .
O3 O 0.0906(3) 0.6442(2) 0.2880(2) 0.0637(7) Uani 1 1 d .
O4 O 0.2826(3) 0.1001(2) 0.5796(2) 0.0672(8) Uani 1 1 d .
O5 O 0.29824(18) 0.3168(2) 0.02270(18) 0.0408(5) Uani 1 1 d .
O6 O 0.02431(19) 0.24369(19) 0.34852(18) 0.0403(5) Uani 1 1 d .
O7 O 0.2694(2) 0.3717(2) -0.14984(19) 0.0533(6) Uani 1 1 d .
O8 O -0.1665(2) 0.2395(3) 0.3695(2) 0.0621(7) Uani 1 1 d .
O9 O 0.41097(18) 0.32958(18) 0.20296(19) 0.0418(5) Uani 1 1 d .
O10 O 0.22459(19) 0.07093(18) 0.19362(19) 0.0412(5) Uani 1 1 d .
O11 O 0.6114(2) 0.3137(2) 0.1271(3) 0.0661(8) Uani 1 1 d .
O12 O 0.3122(2) -0.1191(2) 0.1825(2) 0.0588(7) Uani 1 1 d .
N1 N 0.1938(2) 0.3592(2) 0.4093(2) 0.0337(5) Uani 1 1 d .
N2 N 0.0727(2) 0.3014(2) 0.1244(2) 0.0319(5) Uani 1 1 d .
N3 N 0.4348(2) 0.1176(2) 0.1597(2) 0.0344(5) Uani 1 1 d .
C1 C 0.1273(3) 0.5366(3) 0.2967(3) 0.0385(7) Uani 1 1 d .
C2 C 0.1568(3) 0.4754(3) 0.4063(3) 0.0358(6) Uani 1 1 d .
C3 C 0.1483(3) 0.5323(3) 0.4966(3) 0.0480(8) Uani 1 1 d .
H3 H 0.1224 0.6133 0.4934 0.058 Uiso 1 1 calc R
C4 C 0.1788(3) 0.4666(3) 0.5915(3) 0.0543(9) Uani 1 1 d .
H4 H 0.1744 0.5031 0.6527 0.065 Uiso 1 1 calc R
C5 C 0.2157(3) 0.3464(3) 0.5951(3) 0.0504(8) Uani 1 1 d .
H5 H 0.2358 0.3009 0.6588 0.060 Uiso 1 1 calc R
C6 C 0.2223(3) 0.2953(3) 0.5015(3) 0.0384(7) Uani 1 1 d .
C7 C 0.2622(3) 0.1657(3) 0.4939(3) 0.0431(7) Uani 1 1 d .
C8 C 0.2335(3) 0.3418(3) -0.0432(3) 0.0374(7) Uani 1 1 d .
C9 C 0.1023(3) 0.3333(3) 0.0109(3) 0.0362(6) Uani 1 1 d .
C10 C 0.0184(3) 0.3563(3) -0.0495(3) 0.0504(8) Uani 1 1 d .
H10 H 0.0407 0.3787 -0.1285 0.060 Uiso 1 1 calc R
C11 C -0.0990(3) 0.3451(4) 0.0104(3) 0.0588(10) Uani 1 1 d .
H11 H -0.1573 0.3606 -0.0278 0.071 Uiso 1 1 calc R
C12 C -0.1289(3) 0.3110(3) 0.1271(3) 0.0521(9) Uani 1 1 d .
H12 H -0.2070 0.3017 0.1684 0.063 Uiso 1 1 calc R
C13 C -0.0408(3) 0.2905(3) 0.1825(3) 0.0356(6) Uani 1 1 d .
C14 C -0.0637(3) 0.2545(3) 0.3108(3) 0.0384(7) Uani 1 1 d .
C15 C 0.5193(3) 0.2743(3) 0.1566(3) 0.0424(7) Uani 1 1 d .
C16 C 0.5381(3) 0.1495(3) 0.1382(3) 0.0395(7) Uani 1 1 d .
C17 C 0.6515(3) 0.0708(3) 0.1061(3) 0.0533(9) Uani 1 1 d .
H17 H 0.7230 0.0947 0.0891 0.064 Uiso 1 1 calc R
C18 C 0.6570(3) -0.0426(3) 0.0995(3) 0.0543(9) Uani 1 1 d .
H18 H 0.7322 -0.0969 0.0795 0.065 Uiso 1 1 calc R
C19 C 0.5497(3) -0.0757(3) 0.1229(3) 0.0466(8) Uani 1 1 d .
H19 H 0.5513 -0.1525 0.1196 0.056 Uiso 1 1 calc R
C20 C 0.4396(3) 0.0080(3) 0.1514(2) 0.0365(6) Uani 1 1 d .
C21 C 0.3158(3) -0.0159(3) 0.1773(3) 0.0380(7) Uani 1 1 d .
N4 N 0.0730(3) -0.1262(3) 0.2706(3) 0.0583(8) Uani 1 1 d D
H1N H 0.151(2) -0.122(4) 0.235(3) 0.070 Uiso 1 1 d D
H2N H 0.071(4) -0.2006(19) 0.283(3) 0.070 Uiso 1 1 d D
N5 N 0.5324(3) 0.5368(3) 0.1901(4) 0.0731(11) Uani 1 1 d D
H3N H 0.595(3) 0.571(4) 0.168(4) 0.088 Uiso 1 1 d D
H4N H 0.565(4) 0.468(2) 0.161(4) 0.088 Uiso 1 1 d D
N6 N -0.3476(3) 0.1275(3) 0.4688(3) 0.0497(7) Uani 1 1 d D
H5N H -0.280(2) 0.153(3) 0.439(3) 0.060 Uiso 1 1 d D
H6N H -0.321(3) 0.0500(17) 0.470(3) 0.060 Uiso 1 1 d D
C22 C 0.0297(4) -0.0792(4) 0.3833(4) 0.0745(12) Uani 1 1 d .
H22A H 0.0300 0.0017 0.3711 0.112 Uiso 1 1 calc R
H22B H 0.0831 -0.1217 0.4282 0.112 Uiso 1 1 calc R
H22C H -0.0520 -0.0872 0.4236 0.112 Uiso 1 1 calc R
C23 C 0.0013(5) -0.0612(5) 0.1937(5) 0.0917(15) Uani 1 1 d .
H23A H -0.0833 -0.0616 0.2304 0.138 Uiso 1 1 calc R
H23B H 0.0312 -0.0971 0.1232 0.138 Uiso 1 1 calc R
H23C H 0.0089 0.0178 0.1768 0.138 Uiso 1 1 calc R
C24 C 0.4857(8) 0.5229(7) 0.3165(5) 0.139(3) Uani 1 1 d .
H24A H 0.4342 0.5960 0.3434 0.208 Uiso 1 1 calc R
H24B H 0.5532 0.4983 0.3476 0.208 Uiso 1 1 calc R
H24C H 0.4391 0.4652 0.3411 0.208 Uiso 1 1 calc R
C25 C 0.4404(5) 0.6014(4) 0.1325(6) 0.109(2) Uani 1 1 d .
H25A H 0.3735 0.5649 0.1575 0.164 Uiso 1 1 calc R
H25B H 0.4768 0.6013 0.0504 0.164 Uiso 1 1 calc R
H25C H 0.4107 0.6804 0.1518 0.164 Uiso 1 1 calc R
C26 C -0.4193(8) 0.1599(6) 0.5827(5) 0.139(3) Uani 1 1 d .
H26A H -0.4680 0.2387 0.5770 0.208 Uiso 1 1 calc R
H26B H -0.3657 0.1542 0.6269 0.208 Uiso 1 1 calc R
H26C H -0.4721 0.1085 0.6200 0.208 Uiso 1 1 calc R
C27 C -0.4188(6) 0.1649(6) 0.3901(6) 0.119(2) Uani 1 1 d .
H27A H -0.4924 0.1381 0.4223 0.179 Uiso 1 1 calc R
H27B H -0.3720 0.1331 0.3182 0.179 Uiso 1 1 calc R
H27C H -0.4397 0.2486 0.3772 0.179 Uiso 1 1 calc R

loop_
_atom_site_aniso_label
_atom_site_aniso_U_11
_atom_site_aniso_U_22
_atom_site_aniso_U_33
_atom_site_aniso_U_23
_atom_site_aniso_U_13
_atom_site_aniso_U_12
Eu1 0.02770(8) 0.02669(8) 0.03815(9) -0.00627(5) -0.01038(6) -0.00678(5)
O1 0.0499(13) 0.0297(11) 0.0480(12) -0.0043(9) -0.0219(10) -0.0046(9)
O2 0.0552(14) 0.0310(11) 0.0476(13) -0.0053(9) -0.0198(10) -0.0058(10)
O3 0.086(2) 0.0266(12) 0.0806(18) -0.0063(12) -0.0343(15) -0.0065(12)
O4 0.101(2) 0.0486(15) 0.0556(16) 0.0083(12) -0.0412(15) -0.0131(15)
O5 0.0320(11) 0.0489(13) 0.0428(12) -0.0061(10) -0.0103(9) -0.0124(9)
O6 0.0377(12) 0.0436(12) 0.0390(11) -0.0049(9) -0.0091(9) -0.0122(9)
O7 0.0540(14) 0.0668(17) 0.0404(13) 0.0021(11) -0.0104(11) -0.0267(13)
O8 0.0393(13) 0.082(2) 0.0632(16) -0.0009(14) -0.0022(11) -0.0332(13)
O9 0.0322(11) 0.0347(11) 0.0621(14) -0.0141(10) -0.0135(10) -0.0088(9)
O10 0.0369(11) 0.0318(11) 0.0569(13) -0.0109(10) -0.0126(10) -0.0094(9)
O11 0.0336(13) 0.0538(16) 0.116(2) -0.0183(15) -0.0190(13) -0.0161(11)
O12 0.0576(15) 0.0321(12) 0.0867(18) -0.0179(12) -0.0127(13) -0.0144(11)
N1 0.0291(12) 0.0310(13) 0.0408(13) -0.0072(10) -0.0096(10) -0.0065(10)
N2 0.0301(12) 0.0276(12) 0.0388(13) -0.0050(10) -0.0100(10) -0.0077(9)
N3 0.0323(12) 0.0336(13) 0.0374(13) -0.0062(10) -0.0093(10) -0.0081(10)
C1 0.0333(15) 0.0267(15) 0.0533(19) -0.0034(13) -0.0127(13) -0.0053(12)
C2 0.0309(15) 0.0307(15) 0.0452(17) -0.0088(13) -0.0073(12) -0.0086(12)
C3 0.051(2) 0.0384(18) 0.055(2) -0.0195(15) -0.0100(15) -0.0088(15)
C4 0.061(2) 0.059(2) 0.047(2) -0.0237(17) -0.0136(16) -0.0124(18)
C5 0.055(2) 0.055(2) 0.0411(18) -0.0093(15) -0.0162(15) -0.0099(17)
C6 0.0363(16) 0.0405(17) 0.0391(16) -0.0061(13) -0.0113(12) -0.0095(13)
C7 0.0464(18) 0.0365(17) 0.0482(19) 0.0013(14) -0.0195(15) -0.0107(14)
C8 0.0393(16) 0.0323(15) 0.0405(17) -0.0043(13) -0.0092(13) -0.0118(13)
C9 0.0363(16) 0.0308(15) 0.0450(17) -0.0051(13) -0.0154(13) -0.0090(12)
C10 0.051(2) 0.056(2) 0.0489(19) 0.0008(16) -0.0263(16) -0.0125(16)
C11 0.045(2) 0.074(3) 0.069(2) -0.003(2) -0.0337(18) -0.0160(18)
C12 0.0342(17) 0.063(2) 0.063(2) -0.0040(18) -0.0185(15) -0.0152(16)
C13 0.0295(14) 0.0319(15) 0.0478(17) -0.0050(13) -0.0127(12) -0.0094(12)
C14 0.0341(16) 0.0321(15) 0.0477(18) -0.0083(13) -0.0069(13) -0.0103(12)
C15 0.0329(16) 0.0398(17) 0.059(2) -0.0073(15) -0.0163(14) -0.0110(13)
C16 0.0316(15) 0.0376(17) 0.0486(18) -0.0089(14) -0.0099(13) -0.0077(12)
C17 0.0329(17) 0.053(2) 0.070(2) -0.0139(18) -0.0094(15) -0.0072(15)
C18 0.0379(18) 0.046(2) 0.069(2) -0.0188(17) -0.0080(16) 0.0030(15)
C19 0.0476(19) 0.0342(17) 0.0507(19) -0.0114(14) -0.0106(15) -0.0003(14)
C20 0.0408(16) 0.0304(15) 0.0361(15) -0.0070(12) -0.0082(12) -0.0078(12)
C21 0.0448(17) 0.0326(16) 0.0388(16) -0.0094(13) -0.0106(13) -0.0119(13)
N4 0.0539(19) 0.0336(16) 0.086(2) -0.0026(16) -0.0170(17) -0.0162(14)
N5 0.058(2) 0.052(2) 0.106(3) -0.025(2) 0.001(2) -0.0288(18)
N6 0.0446(17) 0.0435(16) 0.0610(19) 0.0021(14) -0.0152(14) -0.0168(14)
C22 0.078(3) 0.066(3) 0.072(3) -0.007(2) -0.006(2) -0.027(2)
C23 0.095(4) 0.078(3) 0.109(4) -0.002(3) -0.047(3) -0.018(3)
C24 0.171(7) 0.151(6) 0.101(5) -0.052(4) 0.024(5) -0.101(6)
C25 0.080(4) 0.047(3) 0.195(7) 0.001(3) -0.042(4) -0.017(2)
C26 0.220(9) 0.121(6) 0.056(3) -0.015(3) -0.014(4) -0.043(6)
C27 0.125(5) 0.132(6) 0.139(5) 0.009(4) -0.094(5) -0.039(4)

loop_
_atom_type_symbol
_atom_type_description
_atom_type_scat_dispersion_real
_atom_type_scat_dispersion_imag
_atom_type_scat_source
C C 0.0033 0.0016 'International Tables Vol C Tables 4.2.6.8 and 6.1.1.4'
H H 0.0000 0.0000 'International Tables Vol C Tables 4.2.6.8 and 6.1.1.4'
N N 0.0061 0.0033 'International Tables Vol C Tables 4.2.6.8 and 6.1.1.4'
O O 0.0106 0.0060 'International Tables Vol C Tables 4.2.6.8 and 6.1.1.4'
Eu Eu -0.1578 3.6682 'International Tables Vol C Tables 4.2.6.8 and 6.1.1.4'

loop_
_geom_angle_atom_site_label_1
_geom_angle_atom_site_label_2
_geom_angle_atom_site_label_3
_geom_angle
O1 Eu1 O6 86.82(8)
O1 Eu1 O5 79.82(7)
O6 Eu1 O5 127.60(7)
O1 Eu1 O9 79.91(8)
O6 Eu1 O9 150.01(7)
O5 Eu1 O9 76.46(7)
O1 Eu1 O10 148.61(8)
O6 Eu1 O10 76.80(7)
O5 Eu1 O10 89.13(7)
O9 Eu1 O10 126.10(7)
O1 Eu1 O2 126.31(7)
O6 Eu1 O2 79.21(8)
O5 Eu1 O2 146.45(8)
O9 Eu1 O2 87.17(8)
O10 Eu1 O2 77.06(8)
O1 Eu1 N2 75.25(7)
O6 Eu1 N2 64.23(8)
O5 Eu1 N2 63.38(7)
O9 Eu1 N2 135.57(8)
O10 Eu1 N2 73.54(7)
O2 Eu1 N2 137.10(8)
O1 Eu1 N1 63.44(8)
O6 Eu1 N1 77.92(7)
O5 Eu1 N1 134.76(8)
O9 Eu1 N1 72.10(7)
O10 Eu1 N1 135.83(8)
O2 Eu1 N1 62.99(8)
N2 Eu1 N1 124.75(7)
O1 Eu1 N3 139.10(8)
O6 Eu1 N3 134.05(8)
O5 Eu1 N3 75.10(8)
O9 Eu1 N3 63.20(8)
O10 Eu1 N3 62.91(7)
O2 Eu1 N3 71.38(8)
N2 Eu1 N3 119.09(8)
N1 Eu1 N3 116.17(8)
C1 O1 Eu1 126.8(2)
C7 O2 Eu1 125.1(2)
C8 O5 Eu1 125.36(18)
C14 O6 Eu1 125.28(19)
C15 O9 Eu1 124.78(19)
C21 O10 Eu1 124.44(19)
C2 N1 C6 119.9(3)
C2 N1 Eu1 119.3(2)
C6 N1 Eu1 120.58(19)
C9 N2 C13 119.6(3)
C9 N2 Eu1 120.92(18)
C13 N2 Eu1 119.51(19)
C20 N3 C16 119.8(3)
C20 N3 Eu1 120.13(19)
C16 N3 Eu1 119.97(19)
O3 C1 O1 126.1(3)
O3 C1 C2 118.1(3)
O1 C1 C2 115.7(3)
N1 C2 C3 121.5(3)
N1 C2 C1 114.2(2)
C3 C2 C1 124.3(3)
C4 C3 C2 118.7(3)
C4 C3 H3 120.6
C2 C3 H3 120.6
C3 C4 C5 119.8(3)
C3 C4 H4 120.1
C5 C4 H4 120.1
C4 C5 C6 118.4(3)
C4 C5 H5 120.8
C6 C5 H5 120.8
N1 C6 C5 121.7(3)
N1 C6 C7 114.4(3)
C5 C6 C7 123.8(3)
O4 C7 O2 125.3(3)
O4 C7 C6 118.1(3)
O2 C7 C6 116.6(3)
O5 C8 O7 125.2(3)
O5 C8 C9 116.6(3)
O7 C8 C9 118.2(3)
N2 C9 C10 122.0(3)
N2 C9 C8 113.7(3)
C10 C9 C8 124.3(3)
C11 C10 C9 118.5(3)
C11 C10 H10 120.7
C9 C10 H10 120.7
C12 C11 C10 119.4(3)
C12 C11 H11 120.3
C10 C11 H11 120.3
C11 C12 C13 119.2(3)
C11 C12 H12 120.4
C13 C12 H12 120.4
N2 C13 C12 121.3(3)
N2 C13 C14 114.8(3)
C12 C13 C14 123.9(3)
O8 C14 O6 125.8(3)
O8 C14 C13 118.1(3)
O6 C14 C13 116.1(2)
O11 C15 O9 125.4(3)
O11 C15 C16 117.8(3)
O9 C15 C16 116.8(3)
N3 C16 C17 121.3(3)
N3 C16 C15 114.3(3)
C17 C16 C15 124.4(3)
C18 C17 C16 119.2(3)
C18 C17 H17 120.4
C16 C17 H17 120.4
C17 C18 C19 119.4(3)
C17 C18 H18 120.3
C19 C18 H18 120.3
C18 C19 C20 118.5(3)
C18 C19 H19 120.8
C20 C19 H19 120.8
N3 C20 C19 121.8(3)
N3 C20 C21 114.2(3)
C19 C20 C21 123.9(3)
O12 C21 O10 125.6(3)
O12 C21 C20 117.8(3)
O10 C21 C20 116.5(3)
C23 N4 C22 113.0(4)
C23 N4 H1N 107(3)
C22 N4 H1N 109(3)
C23 N4 H2N 110(3)
C22 N4 H2N 108(3)
H1N N4 H2N 109(4)
C25 N5 C24 114.8(5)
C25 N5 H3N 110(3)
C24 N5 H3N 109(3)
C25 N5 H4N 106(3)
C24 N5 H4N 112(3)
H3N N5 H4N 105(4)
C27 N6 C26 111.6(5)
C27 N6 H5N 110(3)
C26 N6 H5N 114(2)
C27 N6 H6N 107(3)
C26 N6 H6N 110(2)
H5N N6 H6N 104(4)
N4 C22 H22A 109.5
N4 C22 H22B 109.5
H22A C22 H22B 109.5
N4 C22 H22C 109.5
H22A C22 H22C 109.5
H22B C22 H22C 109.5
N4 C23 H23A 109.5
N4 C23 H23B 109.5
H23A C23 H23B 109.5
N4 C23 H23C 109.5
H23A C23 H23C 109.5
H23B C23 H23C 109.5
N5 C24 H24A 109.5
N5 C24 H24B 109.5
H24A C24 H24B 109.5
N5 C24 H24C 109.5
H24A C24 H24C 109.5
H24B C24 H24C 109.5
N5 C25 H25A 109.5
N5 C25 H25B 109.5
H25A C25 H25B 109.5
N5 C25 H25C 109.5
H25A C25 H25C 109.5
H25B C25 H25C 109.5
N6 C26 H26A 109.5
N6 C26 H26B 109.5
H26A C26 H26B 109.5
N6 C26 H26C 109.5
H26A C26 H26C 109.5
H26B C26 H26C 109.5
N6 C27 H27A 109.5
N6 C27 H27B 109.5
H27A C27 H27B 109.5
N6 C27 H27C 109.5
H27A C27 H27C 109.5
H27B C27 H27C 109.5

loop_
_geom_bond_atom_site_label_1
_geom_bond_atom_site_label_2
_geom_bond_distance
Eu1 O1 2.409(2)
Eu1 O6 2.427(2)
Eu1 O5 2.446(2)
Eu1 O9 2.455(2)
Eu1 O10 2.466(2)
Eu1 O2 2.477(2)
Eu1 N2 2.521(2)
Eu1 N1 2.552(2)
Eu1 N3 2.559(2)
O1 C1 1.260(4)
O2 C7 1.262(4)
O3 C1 1.237(4)
O4 C7 1.244(4)
O5 C8 1.251(4)
O6 C14 1.259(4)
O7 C8 1.256(4)
O8 C14 1.245(4)
O9 C15 1.259(4)
O10 C21 1.259(4)
O11 C15 1.245(4)
O12 C21 1.248(4)
N1 C2 1.336(4)
N1 C6 1.336(4)
N2 C9 1.334(4)
N2 C13 1.337(4)
N3 C20 1.329(4)
N3 C16 1.332(4)
C1 C2 1.516(5)
C2 C3 1.387(4)
C3 C4 1.379(5)
C3 H3 0.9300
C4 C5 1.381(5)
C4 H4 0.9300
C5 C6 1.388(4)
C5 H5 0.9300
C6 C7 1.505(4)
C8 C9 1.511(4)
C9 C10 1.386(4)
C10 C11 1.382(5)
C10 H10 0.9300
C11 C12 1.374(5)
C11 H11 0.9300
C12 C13 1.389(4)
C12 H12 0.9300
C13 C14 1.515(4)
C15 C16 1.506(4)
C16 C17 1.386(5)
C17 C18 1.368(5)
C17 H17 0.9300
C18 C19 1.381(5)
C18 H18 0.9300
C19 C20 1.384(4)
C19 H19 0.9300
C20 C21 1.511(4)
N4 C23 1.461(6)
N4 C22 1.477(6)
N4 H1N 0.900(19)
N4 H2N 0.887(19)
N5 C25 1.466(7)
N5 C24 1.466(7)
N5 H3N 0.905(19)
N5 H4N 0.898(19)
N6 C27 1.435(6)
N6 C26 1.439(6)
N6 H5N 0.891(18)
N6 H6N 0.893(19)
C22 H22A 0.9600
C22 H22B 0.9600
C22 H22C 0.9600
C23 H23A 0.9600
C23 H23B 0.9600
C23 H23C 0.9600
C24 H24A 0.9600
C24 H24B 0.9600
C24 H24C 0.9600
C25 H25A 0.9600
C25 H25B 0.9600
C25 H25C 0.9600
C26 H26A 0.9600
C26 H26B 0.9600
C26 H26C 0.9600
C27 H27A 0.9600
C27 H27B 0.9600
C27 H27C 0.9600

loop_
_geom_torsion_atom_site_label_1
_geom_torsion_atom_site_label_2
_geom_torsion_atom_site_label_3
_geom_torsion_atom_site_label_4
_geom_torsion
O6 Eu1 O1 C1 84.5(2)
O5 Eu1 O1 C1 -146.4(2)
O9 Eu1 O1 C1 -68.5(2)
O10 Eu1 O1 C1 142.5(2)
O2 Eu1 O1 C1 10.4(3)
N2 Eu1 O1 C1 148.7(2)
N1 Eu1 O1 C1 6.4(2)
N3 Eu1 O1 C1 -93.7(3)
O1 Eu1 O2 C7 -3.5(3)
O6 Eu1 O2 C7 -81.4(2)
O5 Eu1 O2 C7 131.8(2)
O9 Eu1 O2 C7 71.8(2)
O10 Eu1 O2 C7 -160.2(3)
N2 Eu1 O2 C7 -112.6(2)
N1 Eu1 O2 C7 0.4(2)
N3 Eu1 O2 C7 134.4(3)
O1 Eu1 O5 C8 -76.5(2)
O6 Eu1 O5 C8 1.4(3)
O9 Eu1 O5 C8 -158.5(2)
O10 Eu1 O5 C8 73.9(2)
O2 Eu1 O5 C8 138.6(2)
N2 Eu1 O5 C8 2.0(2)
N1 Eu1 O5 C8 -111.7(2)
N3 Eu1 O5 C8 136.1(2)
O1 Eu1 O6 C14 78.2(2)
O5 Eu1 O6 C14 3.7(3)
O9 Eu1 O6 C14 141.7(2)
O10 Eu1 O6 C14 -74.8(2)
O2 Eu1 O6 C14 -153.9(2)
N2 Eu1 O6 C14 3.1(2)
N1 Eu1 O6 C14 141.7(2)
N3 Eu1 O6 C14 -103.4(2)
O1 Eu1 O9 C15 -153.6(3)
O6 Eu1 O9 C15 141.3(2)
O5 Eu1 O9 C15 -71.7(3)
O10 Eu1 O9 C15 7.0(3)
O2 Eu1 O9 C15 78.8(3)
N2 Eu1 O9 C15 -97.0(3)
N1 Eu1 O9 C15 141.3(3)
N3 Eu1 O9 C15 8.2(2)
O1 Eu1 O10 C21 154.8(2)
O6 Eu1 O10 C21 -144.7(2)
O5 Eu1 O10 C21 86.2(2)
O9 Eu1 O10 C21 13.7(3)
O2 Eu1 O10 C21 -63.0(2)
N2 Eu1 O10 C21 148.6(2)
N1 Eu1 O10 C21 -88.1(2)
N3 Eu1 O10 C21 12.5(2)
O1 Eu1 N1 C2 -5.94(19)
O6 Eu1 N1 C2 -98.4(2)
O5 Eu1 N1 C2 33.3(2)
O9 Eu1 N1 C2 81.5(2)
O10 Eu1 N1 C2 -154.70(18)
O2 Eu1 N1 C2 177.6(2)
N2 Eu1 N1 C2 -52.1(2)
N3 Eu1 N1 C2 128.15(19)
O1 Eu1 N1 C6 179.5(2)
O6 Eu1 N1 C6 87.0(2)
O5 Eu1 N1 C6 -141.2(2)
O9 Eu1 N1 C6 -93.1(2)
O10 Eu1 N1 C6 30.7(3)
O2 Eu1 N1 C6 3.0(2)
N2 Eu1 N1 C6 133.4(2)
N3 Eu1 N1 C6 -46.4(2)
O1 Eu1 N2 C9 84.6(2)
O6 Eu1 N2 C9 178.2(2)
O5 Eu1 N2 C9 -1.26(19)
O9 Eu1 N2 C9 26.4(2)
O10 Eu1 N2 C9 -98.8(2)
O2 Eu1 N2 C9 -147.37(19)
N1 Eu1 N2 C9 126.4(2)
N3 Eu1 N2 C9 -53.8(2)
O1 Eu1 N2 C13 -94.8(2)
O6 Eu1 N2 C13 -1.16(19)
O5 Eu1 N2 C13 179.3(2)
O9 Eu1 N2 C13 -152.97(19)
O10 Eu1 N2 C13 81.9(2)
O2 Eu1 N2 C13 33.2(2)
N1 Eu1 N2 C13 -53.0(2)
N3 Eu1 N2 C13 126.8(2)
O1 Eu1 N3 C20 -159.1(2)
O6 Eu1 N3 C20 23.4(3)
O5 Eu1 N3 C20 -105.0(2)
O9 Eu1 N3 C20 172.8(2)
O10 Eu1 N3 C20 -8.2(2)
O2 Eu1 N3 C20 76.4(2)
N2 Eu1 N3 C20 -57.8(2)
N1 Eu1 N3 C20 122.0(2)
O1 Eu1 N3 C16 25.3(3)
O6 Eu1 N3 C16 -152.2(2)
O5 Eu1 N3 C16 79.4(2)
O9 Eu1 N3 C16 -2.7(2)
O10 Eu1 N3 C16 176.2(2)
O2 Eu1 N3 C16 -99.1(2)
N2 Eu1 N3 C16 126.7(2)
N1 Eu1 N3 C16 -53.5(2)
Eu1 O1 C1 O3 174.8(2)
Eu1 O1 C1 C2 -6.0(4)
C6 N1 C2 C3 0.8(4)
Eu1 N1 C2 C3 -173.9(2)
C6 N1 C2 C1 -179.8(3)
Eu1 N1 C2 C1 5.6(3)
O3 C1 C2 N1 179.0(3)
O1 C1 C2 N1 -0.2(4)
O3 C1 C2 C3 -1.6(5)
O1 C1 C2 C3 179.2(3)
N1 C2 C3 C4 -0.1(5)
C1 C2 C3 C4 -179.5(3)
C2 C3 C4 C5 -0.6(5)
C3 C4 C5 C6 0.7(5)
C2 N1 C6 C5 -0.7(4)
Eu1 N1 C6 C5 173.9(2)
C2 N1 C6 C7 179.8(2)
Eu1 N1 C6 C7 -5.6(3)
C4 C5 C6 N1 0.0(5)
C4 C5 C6 C7 179.4(3)
Eu1 O2 C7 O4 178.0(3)
Eu1 O2 C7 C6 -3.3(4)
N1 C6 C7 O4 -175.4(3)
C5 C6 C7 O4 5.1(5)
N1 C6 C7 O2 5.8(4)
C5 C6 C7 O2 -173.7(3)
Eu1 O5 C8 O7 178.4(2)
Eu1 O5 C8 C9 -2.3(4)
C13 N2 C9 C10 0.2(4)
Eu1 N2 C9 C10 -179.2(2)
C13 N2 C9 C8 -179.9(2)
Eu1 N2 C9 C8 0.7(3)
O5 C8 C9 N2 1.0(4)
O7 C8 C9 N2 -179.8(3)
O5 C8 C9 C10 -179.2(3)
O7 C8 C9 C10 0.1(5)
N2 C9 C10 C11 -0.2(5)
C8 C9 C10 C11 179.9(3)
C9 C10 C11 C12 -0.5(6)
C10 C11 C12 C13 1.2(6)
C9 N2 C13 C12 0.5(4)
Eu1 N2 C13 C12 179.9(2)
C9 N2 C13 C14 -179.7(2)
Eu1 N2 C13 C14 -0.3(3)
C11 C12 C13 N2 -1.2(5)
C11 C12 C13 C14 179.0(3)
Eu1 O6 C14 O8 176.5(2)
Eu1 O6 C14 C13 -4.3(4)
N2 C13 C14 O8 -178.0(3)
C12 C13 C14 O8 1.9(5)
N2 C13 C14 O6 2.8(4)
C12 C13 C14 O6 -177.3(3)
Eu1 O9 C15 O11 169.3(3)
Eu1 O9 C15 C16 -12.2(4)
C20 N3 C16 C17 0.6(5)
Eu1 N3 C16 C17 176.1(3)
C20 N3 C16 C15 -177.1(3)
Eu1 N3 C16 C15 -1.5(4)
O11 C15 C16 N3 -172.9(3)
O9 C15 C16 N3 8.5(4)
O11 C15 C16 C17 9.5(5)
O9 C15 C16 C17 -169.1(3)
N3 C16 C17 C18 -1.8(5)
C15 C16 C17 C18 175.6(3)
C16 C17 C18 C19 1.2(6)
C17 C18 C19 C20 0.6(5)
C16 N3 C20 C19 1.3(5)
Eu1 N3 C20 C19 -174.3(2)
C16 N3 C20 C21 -179.6(3)
Eu1 N3 C20 C21 4.9(3)
C18 C19 C20 N3 -1.9(5)
C18 C19 C20 C21 179.1(3)
Eu1 O10 C21 O12 163.9(2)
Eu1 O10 C21 C20 -15.0(4)
N3 C20 C21 O12 -173.0(3)
C19 C20 C21 O12 6.1(5)
N3 C20 C21 O10 5.9(4)
C19 C20 C21 O10 -175.0(3)
